data_2021694
loop_
_publ_author_name
'Mondal, Pradip Kumar'
'T, Athulbabu'
'Rao, Varun'
'Chopra, Deepak'

_publ_section_title
;
 Crystal structure analysis of the biologically active drug molecule
 riluzole and riluzolium chloride
;
_journal_coeditor_code XI2017
_journal_issue 8
_journal_name_full 'Acta Crystallographica Section E Crystallographic Communications'
_journal_page_first 1084
_journal_paper_doi 10.1107/S2056989019009022
_journal_volume 75
_journal_year 2019
_chemical_formula_iupac 'C8 H6 Cl F3 N2 O S +, Cl -'
_chemical_formula_moiety 'C8 H6 Cl F3 N2 O S +, Cl -'
_chemical_formula_sum 'C8 H6 Cl F3 N2 O S'
_chemical_formula_weight 270.66
_chemical_name_systematic
;
2-Amino-6-(trifluoromethoxy)-1,3-benzothiazol-3-ium chloride
;
_space_group_crystal_system monoclinic
_space_group_IT_number 14
_space_group_name_Hall '-P 2ybc'
_space_group_name_H-M_alt 'P 1 21/c 1'
_symmetry_space_group_name_Hall '-P 2ybc'
_symmetry_space_group_name_H-M 'P 1 21/c 1'
_atom_sites_solution_hydrogens mixed
_audit_creation_method SHELXL-2014/7
_cell_angle_alpha 90
_cell_angle_beta 100.45(2)
_cell_angle_gamma 90
_cell_formula_units_Z 4
_cell_length_a 15.737(8)
_cell_length_b 8.526(4)
_cell_length_c 7.761(4)
_cell_measurement_reflns_used 2658
_cell_measurement_temperature 100(2)
_cell_measurement_theta_max 29.76
_cell_measurement_theta_min 2.73
_cell_volume 1024.0(9)
_computing_cell_refinement
;
SAINT (Bruker, 2009)
;
_computing_data_collection
;
APEX2 (Bruker, 2009)
;
_computing_data_reduction
;
SAINT (Bruker, 2009)
;
_computing_molecular_graphics
;
SHELXTL (Sheldrick, 2008) and Mercury (Macrae <i>et al.</i>,
2008)
;
_computing_publication_material
;
SHELXTL (Sheldrick, 2008) and WinGX (Farrugia, 2012)
;
_computing_structure_refinement
;
<i>SHELXL2016/6</i> (Sheldrick, 2015b)
;
_computing_structure_solution
;
<i>SHELXT2014/4</i> (Sheldrick, 2015a)
;
_diffrn_ambient_temperature 100(2)
_diffrn_measured_fraction_theta_full 0.978
_diffrn_measured_fraction_theta_max 0.972
_diffrn_measurement_device_type 'Bruker APEXII CCD'
_diffrn_measurement_method '\f and \w scans'
_diffrn_radiation_type MoK\a
_diffrn_radiation_wavelength 0.71073
_diffrn_reflns_av_R_equivalents 0.1039
_diffrn_reflns_av_unetI/netI 0.1099
_diffrn_reflns_limit_h_max 19
_diffrn_reflns_limit_h_min -19
_diffrn_reflns_limit_k_max 10
_diffrn_reflns_limit_k_min -10
_diffrn_reflns_limit_l_max 9
_diffrn_reflns_limit_l_min -9
_diffrn_reflns_number 5326
_diffrn_reflns_theta_full 25.242
_diffrn_reflns_theta_max 26.370
_diffrn_reflns_theta_min 2.632
_exptl_absorpt_coefficient_mu 0.598
_exptl_absorpt_correction_T_max 0.7460
_exptl_absorpt_correction_T_min 0.5722
_exptl_absorpt_correction_type multi-scan
_exptl_absorpt_process_details
;
(SADABS; Krause <i>et al.</i>,  2015)
;
_exptl_crystal_colour colorless
_exptl_crystal_density_diffrn 1.756
_exptl_crystal_description Plates
_exptl_crystal_F_000 544
_exptl_crystal_size_max 0.390
_exptl_crystal_size_mid 0.080
_exptl_crystal_size_min 0.050
_refine_diff_density_max 0.645
_refine_diff_density_min -0.598
_refine_ls_extinction_method none
_refine_ls_goodness_of_fit_ref 1.075
_refine_ls_hydrogen_treatment mixed
_refine_ls_matrix_type full
_refine_ls_number_parameters 153
_refine_ls_number_reflns 2037
_refine_ls_number_restraints 0
_refine_ls_restrained_S_all 1.075
_refine_ls_R_factor_all 0.1174
_refine_ls_R_factor_gt 0.0623
_refine_ls_shift/su_max 0.000
_refine_ls_shift/su_mean 0.000
_refine_ls_structure_factor_coef Fsqd
_refine_ls_weighting_details 'w=1/[\s^2^(Fo^2^)+(0.0525P)^2^+1.7896P] where P=(Fo^2^+2Fc^2^)/3'
_refine_ls_weighting_scheme calc
_refine_ls_wR_factor_gt 0.1307
_refine_ls_wR_factor_ref 0.1568
_reflns_number_gt 1344
_reflns_number_total 2037
_reflns_threshold_expression 'I > 2\s(I)'
_cod_data_source_file xi2017sup1.cif
_cod_data_source_block RZHCl
_cod_database_code 2021694
_shelx_space_group_comment
;
The symmetry employed for this shelxl refinement is uniquely defined
by the following loop, which should always be used as a source of
symmetry information in preference to the above space-group names.
They are only intended as comments.
;
_shelx_estimated_absorpt_t_min 0.800
_shelx_estimated_absorpt_t_max 0.971

loop_
_space_group_symop_operation_xyz
'x, y, z'
'-x, y+1/2, -z+1/2'
'-x, -y, -z'
'x, -y-1/2, z-1/2'

loop_
_atom_site_type_symbol
_atom_site_label
_atom_site_fract_x
_atom_site_fract_y
_atom_site_fract_z
_atom_site_U_iso_or_equiv
_atom_site_adp_type
_atom_site_calc_flag
_atom_site_occupancy
S S1 0.09861(8) 0.78340(12) 0.44751(16) 0.0149(3) Uani d 1
Cl Cl1 0.12321(8) 0.16795(12) 0.39066(17) 0.0221(4) Uani d 1
F F1 0.4624(2) 1.1822(3) 0.8833(5) 0.0363(9) Uani d 1
O O1 0.3711(2) 0.9930(3) 0.8688(4) 0.0181(8) Uani d 1
N N2 0.1688(2) 0.5156(4) 0.5297(5) 0.0127(9) Uani d 1
H H2 0.1770 0.4136 0.5374 0.015 Uiso calc 1
F F2 0.3640(3) 1.1687(4) 0.6555(5) 0.0637(13) Uani d 1
N N1 0.0427(3) 0.4997(5) 0.3216(6) 0.0207(10) Uani d 1
H H1B -0.004(4) 0.546(5) 0.254(7) 0.020(14) Uiso d 1
H H1A 0.051(4) 0.396(7) 0.319(8) 0.040(17) Uiso d 1
F F3 0.4660(3) 1.0022(4) 0.6932(6) 0.0696(15) Uani d 1
C C2 0.2266(3) 0.6230(5) 0.6236(6) 0.0140(10) Uani d 1
C C7 0.1975(3) 0.7775(5) 0.5902(6) 0.0126(10) Uani d 1
C C1 0.1005(3) 0.5799(5) 0.4278(7) 0.0147(11) Uani d 1
C C6 0.2447(3) 0.9045(5) 0.6695(6) 0.0139(11) Uani d 1
H H6 0.2253 1.0095 0.6492 0.017 Uiso calc 1
C C3 0.3029(3) 0.5914(5) 0.7342(6) 0.0164(11) Uani d 1
H H3 0.3222 0.4866 0.7567 0.020 Uiso calc 1
C C5 0.3213(3) 0.8689(5) 0.7791(7) 0.0160(11) Uani d 1
C C4 0.3515(3) 0.7175(5) 0.8127(7) 0.0183(11) Uani d 1
H H4 0.4050 0.6996 0.8889 0.022 Uiso calc 1
C C8 0.4151(4) 1.0835(6) 0.7748(8) 0.0293(14) Uani d 1

loop_
_atom_site_aniso_label
_atom_site_aniso_U_11
_atom_site_aniso_U_22
_atom_site_aniso_U_33
_atom_site_aniso_U_12
_atom_site_aniso_U_13
_atom_site_aniso_U_23
S1 0.0197(7) 0.0091(5) 0.0146(7) 0.0011(5) -0.0001(5) 0.0011(4)
Cl1 0.0307(8) 0.0110(5) 0.0215(7) 0.0016(5) -0.0037(6) -0.0011(5)
F1 0.037(2) 0.0304(16) 0.039(2) -0.0181(14) 0.0001(16) -0.0117(15)
O1 0.022(2) 0.0206(16) 0.011(2) -0.0081(14) 0.0011(15) -0.0053(13)
N2 0.017(2) 0.0075(16) 0.013(2) -0.0012(15) -0.0002(17) -0.0001(15)
F2 0.069(3) 0.053(2) 0.057(3) -0.034(2) -0.019(2) 0.032(2)
N1 0.022(3) 0.0119(19) 0.025(3) -0.0015(18) -0.003(2) 0.0025(18)
F3 0.076(3) 0.057(2) 0.095(4) -0.039(2) 0.067(3) -0.046(2)
C2 0.023(3) 0.010(2) 0.009(3) 0.0002(18) 0.004(2) 0.0002(18)
C7 0.012(3) 0.014(2) 0.013(3) 0.0005(18) 0.005(2) 0.0038(18)
C1 0.020(3) 0.008(2) 0.017(3) -0.0040(19) 0.007(2) 0.0006(18)
C6 0.023(3) 0.011(2) 0.009(3) 0.0013(18) 0.007(2) 0.0002(18)
C3 0.026(3) 0.012(2) 0.011(3) 0.0027(19) 0.003(2) 0.0012(18)
C5 0.025(3) 0.015(2) 0.011(3) -0.0073(19) 0.011(2) -0.0031(18)
C4 0.015(3) 0.024(2) 0.015(3) 0.003(2) 0.002(2) 0.004(2)
C8 0.034(4) 0.024(3) 0.030(4) -0.013(2) 0.006(3) -0.007(2)

loop_
_atom_type_symbol
_atom_type_description
_atom_type_scat_dispersion_real
_atom_type_scat_dispersion_imag
_atom_type_scat_source
C C 0.0033 0.0016 'International Tables Vol C Tables 4.2.6.8 and 6.1.1.4'
H H 0.0000 0.0000 'International Tables Vol C Tables 4.2.6.8 and 6.1.1.4'
N N 0.0061 0.0033 'International Tables Vol C Tables 4.2.6.8 and 6.1.1.4'
O O 0.0106 0.0060 'International Tables Vol C Tables 4.2.6.8 and 6.1.1.4'
F F 0.0171 0.0103 'International Tables Vol C Tables 4.2.6.8 and 6.1.1.4'
S S 0.1246 0.1234 'International Tables Vol C Tables 4.2.6.8 and 6.1.1.4'
Cl Cl 0.1484 0.1585 'International Tables Vol C Tables 4.2.6.8 and 6.1.1.4'

loop_
_geom_angle_atom_site_label_1
_geom_angle_atom_site_label_2
_geom_angle_atom_site_label_3
_geom_angle
C7 S1 C1 90.0(2)
C8 O1 C5 117.1(4)
C1 N2 C2 114.7(4)
C1 N2 H2 122.6
C2 N2 H2 122.6
C1 N1 H1B 122(3)
C1 N1 H1A 116(4)
H1B N1 H1A 121(5)
C3 C2 N2 127.6(4)
C3 C2 C7 121.3(4)
N2 C2 C7 111.0(4)
C6 C7 C2 121.2(4)
C6 C7 S1 127.1(3)
C2 C7 S1 111.7(3)
N1 C1 N2 123.7(4)
N1 C1 S1 123.8(4)
N2 C1 S1 112.5(3)
C5 C6 C7 116.1(4)
C5 C6 H6 122.0
C7 C6 H6 122.0
C2 C3 C4 118.1(4)
C2 C3 H3 121.0
C4 C3 H3 121.0
C6 C5 C4 123.7(4)
C6 C5 O1 118.8(4)
C4 C5 O1 117.5(5)
C5 C4 C3 119.7(5)
C5 C4 H4 120.2
C3 C4 H4 120.2
F3 C8 F1 108.8(5)
F3 C8 F2 107.4(5)
F1 C8 F2 107.3(4)
F3 C8 O1 112.5(4)
F1 C8 O1 107.9(5)
F2 C8 O1 112.8(5)

loop_
_geom_bond_atom_site_label_1
_geom_bond_atom_site_label_2
_geom_bond_distance
S1 C7 1.739(5)
S1 C1 1.742(4)
F1 C8 1.321(6)
O1 C8 1.338(6)
O1 C5 1.422(5)
N2 C1 1.332(6)
N2 C2 1.398(6)
N2 H2 0.8800
F2 C8 1.328(7)
N1 C1 1.305(6)
N1 H1B 0.91(6)
N1 H1A 0.89(6)
F3 C8 1.306(6)
C2 C3 1.371(7)
C2 C7 1.403(6)
C7 C6 1.392(6)
C6 C5 1.376(7)
C6 H6 0.9500
C3 C4 1.393(7)
C3 H3 0.9500
C5 C4 1.384(6)
C4 H4 0.9500

_cod_database_fobs_code 2021694
